data_4036952
loop_
_publ_author_name
'Clay, Anthony'
'Vallavoju, Nandini'
'Krishnan, Retheesh'
'Ugrinov, Angel'
'Sivaguru, Jayaraman'

_publ_section_title
;
 Metal-Free Visible Light-Mediated Photocatalysis: Controlling
 Intramolecular [2 + 2] Photocycloaddition of Enones through Axial
 Chirality.
;
_journal_issue 16
_journal_name_full 'The Journal of organic chemistry'
_journal_page_first 7191
_journal_page_last 7200
_journal_paper_doi 10.1021/acs.joc.6b01066
_journal_volume 81
_journal_year 2016
_chemical_absolute_configuration ad
_chemical_formula_moiety 'C22 H27 N O4'
_chemical_formula_sum 'C22 H27 N O4'
_chemical_formula_weight 369.44
_space_group_crystal_system orthorhombic
_space_group_IT_number 19
_space_group_name_Hall 'P 2ac 2ab'
_space_group_name_H-M_alt 'P 21 21 21'
_atom_sites_solution_hydrogens geom
_audit_creation_date 2016-04-29
_audit_creation_method
;
Olex2 1.2
(compiled 2016.02.19 svn.r3266 for OlexSys, GUI svn.r5155)
;
_cell_angle_alpha 90
_cell_angle_beta 90
_cell_angle_gamma 90
_cell_formula_units_Z 4
_cell_length_a 7.9328(3)
_cell_length_b 14.3352(5)
_cell_length_c 16.9365(7)
_cell_measurement_reflns_used 9891
_cell_measurement_temperature 103(2)
_cell_measurement_theta_max 66.570
_cell_measurement_theta_min 4.040
_cell_volume 1925.99(13)
_computing_cell_refinement 'SAINT v8.34A (Bruker, 2013)'
_computing_data_reduction 'SAINT v8.34A (Bruker, 2013)'
_computing_molecular_graphics 'Olex2 (Dolomanov et al., 2009)'
_computing_publication_material 'Olex2 (Dolomanov et al., 2009)'
_computing_structure_refinement 'XL (Sheldrick, 2008)'
_diffrn_ambient_temperature 102.74
_diffrn_measured_fraction_theta_full 0.987
_diffrn_measured_fraction_theta_max 0.987
_diffrn_measurement_device_type 'Bruker APEX-II CCD'
_diffrn_measurement_method '\f and \w scans'
_diffrn_radiation_type CuK\a
_diffrn_radiation_wavelength 1.54178
_diffrn_reflns_av_R_equivalents 0.0246
_diffrn_reflns_av_unetI/netI 0.0228
_diffrn_reflns_Laue_measured_fraction_full 0.987
_diffrn_reflns_Laue_measured_fraction_max 0.987
_diffrn_reflns_limit_h_max 9
_diffrn_reflns_limit_h_min -8
_diffrn_reflns_limit_k_max 17
_diffrn_reflns_limit_k_min -16
_diffrn_reflns_limit_l_max 20
_diffrn_reflns_limit_l_min -12
_diffrn_reflns_number 12198
_diffrn_reflns_point_group_measured_fraction_full 0.989
_diffrn_reflns_point_group_measured_fraction_max 0.989
_diffrn_reflns_theta_full 66.565
_diffrn_reflns_theta_max 66.565
_diffrn_reflns_theta_min 4.040
_diffrn_standards_number 0
_exptl_absorpt_coefficient_mu 0.703
_exptl_absorpt_correction_T_max 0.7528
_exptl_absorpt_correction_T_min 0.7074
_exptl_absorpt_correction_type multi-scan
_exptl_absorpt_process_details
;
SADABS-2014/2 (Bruker,2014/2) was used for absorption correction.
wR2(int) was 0.0621 before and 0.0401 after correction.
The Ratio of minimum to maximum transmission is 0.9397.
The \l/2 correction factor is 0.00150.
;
_exptl_crystal_colour colourless
_exptl_crystal_density_diffrn 1.274
_exptl_crystal_description irregular
_exptl_crystal_F_000 792
_exptl_crystal_size_max 0.29
_exptl_crystal_size_mid 0.22
_exptl_crystal_size_min 0.18
_refine_diff_density_max 0.127
_refine_diff_density_min -0.177
_refine_diff_density_rms 0.035
_refine_ls_abs_structure_details
;
 Refined as an inversion twin.
;
_refine_ls_abs_structure_Flack 0.60(19)
_refine_ls_extinction_method none
_refine_ls_goodness_of_fit_ref 1.073
_refine_ls_hydrogen_treatment constr
_refine_ls_matrix_type full
_refine_ls_number_parameters 251
_refine_ls_number_reflns 3295
_refine_ls_number_restraints 0
_refine_ls_restrained_S_all 1.073
_refine_ls_R_factor_all 0.0266
_refine_ls_R_factor_gt 0.0261
_refine_ls_shift/su_max 0.000
_refine_ls_shift/su_mean 0.000
_refine_ls_structure_factor_coef Fsqd
_refine_ls_weighting_details 'w=1/[\s^2^(Fo^2^)+(0.0343P)^2^+0.3713P] where P=(Fo^2^+2Fc^2^)/3'
_refine_ls_weighting_scheme calc
_refine_ls_wR_factor_gt 0.0660
_refine_ls_wR_factor_ref 0.0663
_reflns_Friedel_coverage 0.736
_reflns_Friedel_fraction_full 0.992
_reflns_Friedel_fraction_max 0.992
_reflns_number_gt 3245
_reflns_number_total 3295
_reflns_threshold_expression 'I > 2\s(I)'
_cod_data_source_file jo6b01066_si_002.cif
_cod_data_source_block cc-2d_rot
_cod_database_code 4036952
_shelx_space_group_comment
;
The symmetry employed for this shelxl refinement is uniquely defined
by the following loop, which should always be used as a source of
symmetry information in preference to the above space-group names.
They are only intended as comments.
;
_shelx_estimated_absorpt_t_max 0.884
_shelx_estimated_absorpt_t_min 0.822
_olex2_refinement_description
;
1. Twinned data refinement
 Scales: 0.40(19) 0.60(19)
2. Fixed Uiso
 At 1.2 times of:
  All C(H) groups, All C(H,H) groups
 At 1.5 times of:
  All C(H,H,H) groups
3.a Ternary CH refined with riding coordinates:
 C6(H6)
3.b Secondary CH2 refined with riding coordinates:
 C4(H4A,H4B), C11(H11A,H11B)
3.c Aromatic/amide H refined with riding coordinates:
 C18(H18), C19(H19), C20(H20), C21(H21)
3.d Idealised Me refined as rotating group:
 C26(H26A,H26B,H26C), C12(H12A,H12B,H12C), C24(H24A,H24B,H24C), C25(H25A,H25B,
 H25C), C27(H27A,H27B,H27C), C13(H13A,H13B,H13C)
;
_shelx_shelxl_version_number 2014/7
_olex2_submission_special_instructions 'No special instructions were received'

loop_
_space_group_symop_operation_xyz
'x, y, z'
'x+1/2, -y+1/2, -z'
'-x, y+1/2, -z+1/2'
'-x+1/2, -y, z+1/2'

loop_
_atom_site_label
_atom_site_type_symbol
_atom_site_fract_x
_atom_site_fract_y
_atom_site_fract_z
_atom_site_U_iso_or_equiv
_atom_site_adp_type
_atom_site_occupancy
_atom_site_site_symmetry_order
_atom_site_calc_flag
_atom_site_refinement_flags_posn
O2 O -0.16709(14) 0.26228(8) 0.73356(6) 0.0161(3) Uani 1 1 d .
O14 O 0.20363(16) 0.21895(9) 0.56752(7) 0.0247(3) Uani 1 1 d .
O16 O 0.20298(16) 0.20246(8) 0.94271(7) 0.0215(3) Uani 1 1 d .
O15 O -0.01197(16) 0.43612(8) 0.78997(7) 0.0188(3) Uani 1 1 d .
N8 N 0.12618(17) 0.33433(9) 0.87331(8) 0.0144(3) Uani 1 1 d .
C26 C 0.6195(2) 0.49492(14) 0.90274(11) 0.0240(4) Uani 1 1 d .
H26A H 0.7137 0.4811 0.8672 0.036 Uiso 1 1 calc GR
H26B H 0.6497 0.4769 0.9567 0.036 Uiso 1 1 calc GR
H26C H 0.5947 0.5619 0.9011 0.036 Uiso 1 1 calc GR
C23 C 0.4629(2) 0.43972(12) 0.87630(10) 0.0178(4) Uani 1 1 d .
C22 C 0.3143(2) 0.45525(11) 0.93363(9) 0.0160(3) Uani 1 1 d .
C17 C 0.1645(2) 0.40294(11) 0.93334(9) 0.0154(3) Uani 1 1 d .
C7 C 0.0318(2) 0.35796(11) 0.80668(9) 0.0146(3) Uani 1 1 d .
C1 C -0.0013(2) 0.26796(11) 0.76123(9) 0.0148(3) Uani 1 1 d .
C6 C 0.1452(2) 0.24116(11) 0.70343(10) 0.0167(3) Uani 1 1 d .
H6 H 0.2401 0.2869 0.7065 0.020 Uiso 1 1 calc R
C5 C 0.0974(2) 0.22096(11) 0.61888(10) 0.0177(4) Uani 1 1 d .
C4 C -0.0870(2) 0.20456(13) 0.60450(10) 0.0208(4) Uani 1 1 d .
H4A H -0.1172 0.1408 0.6218 0.025 Uiso 1 1 calc R
H4B H -0.1106 0.2094 0.5473 0.025 Uiso 1 1 calc R
C12 C -0.1537(2) 0.37491(12) 0.62445(10) 0.0209(4) Uani 1 1 d .
H12A H -0.2197 0.4187 0.6563 0.031 Uiso 1 1 calc GR
H12B H -0.1817 0.3833 0.5685 0.031 Uiso 1 1 calc GR
H12C H -0.0333 0.3868 0.6325 0.031 Uiso 1 1 calc GR
C3 C -0.1948(2) 0.27563(12) 0.64926(9) 0.0175(4) Uani 1 1 d .
C11 C 0.1808(2) 0.15280(11) 0.75515(10) 0.0198(4) Uani 1 1 d .
H11A H 0.1473 0.0935 0.7296 0.024 Uiso 1 1 calc R
H11B H 0.2981 0.1492 0.7750 0.024 Uiso 1 1 calc R
C10 C 0.0523(2) 0.18810(11) 0.81786(10) 0.0168(4) Uani 1 1 d .
C9 C 0.1370(2) 0.23778(12) 0.88585(10) 0.0161(3) Uani 1 1 d .
C18 C 0.0376(2) 0.41595(12) 0.98865(10) 0.0193(4) Uani 1 1 d .
H18 H -0.0602 0.3777 0.9872 0.023 Uiso 1 1 calc R
C19 C 0.0527(2) 0.48420(13) 1.04581(11) 0.0221(4) Uani 1 1 d .
H19 H -0.0330 0.4926 1.0844 0.027 Uiso 1 1 calc R
C20 C 0.1944(2) 0.53994(12) 1.04589(10) 0.0210(4) Uani 1 1 d .
H20 H 0.2047 0.5888 1.0835 0.025 Uiso 1 1 calc R
C21 C 0.3220(2) 0.52510(11) 0.99132(10) 0.0182(4) Uani 1 1 d .
H21 H 0.4189 0.5640 0.9932 0.022 Uiso 1 1 calc R
C24 C 0.5170(2) 0.33653(12) 0.87333(11) 0.0223(4) Uani 1 1 d .
H24A H 0.4281 0.2995 0.8482 0.033 Uiso 1 1 calc GR
H24B H 0.5358 0.3137 0.9271 0.033 Uiso 1 1 calc GR
H24C H 0.6214 0.3308 0.8428 0.033 Uiso 1 1 calc GR
C25 C 0.4165(2) 0.47302(13) 0.79256(10) 0.0221(4) Uani 1 1 d .
H25A H 0.3841 0.5390 0.7943 0.033 Uiso 1 1 calc GR
H25B H 0.3219 0.4359 0.7725 0.033 Uiso 1 1 calc GR
H25C H 0.5139 0.4653 0.7576 0.033 Uiso 1 1 calc GR
C27 C -0.0790(3) 0.11978(12) 0.84694(11) 0.0239(4) Uani 1 1 d .
H27A H -0.0250 0.0727 0.8804 0.036 Uiso 1 1 calc GR
H27B H -0.1326 0.0892 0.8017 0.036 Uiso 1 1 calc GR
H27C H -0.1646 0.1532 0.8776 0.036 Uiso 1 1 calc GR
C13 C -0.3822(2) 0.25627(13) 0.63846(11) 0.0223(4) Uani 1 1 d .
H13A H -0.4082 0.1934 0.6575 0.033 Uiso 1 1 calc GR
H13B H -0.4112 0.2610 0.5824 0.033 Uiso 1 1 calc GR
H13C H -0.4477 0.3020 0.6685 0.033 Uiso 1 1 calc GR

loop_
_atom_site_aniso_label
_atom_site_aniso_U_11
_atom_site_aniso_U_22
_atom_site_aniso_U_33
_atom_site_aniso_U_23
_atom_site_aniso_U_13
_atom_site_aniso_U_12
O2 0.0131(5) 0.0219(6) 0.0134(5) 0.0011(4) -0.0001(5) -0.0018(5)
O14 0.0229(6) 0.0319(7) 0.0193(6) -0.0004(5) 0.0066(6) 0.0021(6)
O16 0.0234(6) 0.0231(6) 0.0178(6) 0.0048(5) -0.0029(5) 0.0018(5)
O15 0.0214(6) 0.0153(6) 0.0197(6) 0.0009(5) -0.0027(5) 0.0024(5)
N8 0.0148(7) 0.0154(6) 0.0130(7) -0.0008(5) -0.0009(6) -0.0006(5)
C26 0.0168(9) 0.0293(9) 0.0258(9) -0.0014(8) 0.0015(7) -0.0023(7)
C23 0.0164(8) 0.0202(8) 0.0169(8) 0.0009(7) 0.0001(7) -0.0007(7)
C22 0.0177(8) 0.0164(7) 0.0138(7) 0.0021(6) -0.0029(7) 0.0033(7)
C17 0.0170(8) 0.0156(7) 0.0138(7) 0.0002(6) -0.0035(7) 0.0020(7)
C7 0.0115(7) 0.0189(8) 0.0136(7) 0.0002(7) 0.0018(6) -0.0013(6)
C1 0.0138(8) 0.0158(7) 0.0148(8) 0.0007(7) -0.0010(7) -0.0011(6)
C6 0.0163(8) 0.0173(8) 0.0166(8) -0.0016(7) 0.0010(7) 0.0000(7)
C5 0.0211(9) 0.0142(8) 0.0177(8) 0.0009(7) 0.0013(7) 0.0005(6)
C4 0.0205(9) 0.0249(9) 0.0168(8) -0.0026(7) -0.0017(7) -0.0030(8)
C12 0.0190(8) 0.0251(8) 0.0185(8) 0.0035(7) -0.0004(8) 0.0001(7)
C3 0.0153(8) 0.0245(8) 0.0126(8) 0.0006(7) -0.0019(7) -0.0013(7)
C11 0.0224(9) 0.0182(8) 0.0188(8) -0.0018(7) -0.0004(8) 0.0047(7)
C10 0.0194(9) 0.0150(8) 0.0160(8) 0.0012(6) 0.0006(7) 0.0008(6)
C9 0.0136(8) 0.0180(8) 0.0166(8) 0.0023(7) 0.0034(7) 0.0007(6)
C18 0.0160(8) 0.0233(9) 0.0187(8) 0.0009(7) -0.0013(7) 0.0005(7)
C19 0.0212(9) 0.0283(9) 0.0170(8) -0.0027(7) 0.0019(7) 0.0066(7)
C20 0.0258(10) 0.0213(8) 0.0158(8) -0.0035(7) -0.0045(8) 0.0055(8)
C21 0.0192(9) 0.0178(8) 0.0176(8) 0.0004(7) -0.0058(7) 0.0000(7)
C24 0.0188(9) 0.0239(9) 0.0242(9) 0.0002(7) 0.0048(8) 0.0021(7)
C25 0.0215(9) 0.0265(9) 0.0183(9) 0.0015(7) 0.0015(8) -0.0029(7)
C27 0.0283(10) 0.0188(8) 0.0246(9) 0.0049(7) -0.0020(8) -0.0066(8)
C13 0.0168(9) 0.0298(9) 0.0202(9) -0.0001(7) -0.0029(7) -0.0034(7)

loop_
_atom_type_symbol
_atom_type_description
_atom_type_scat_dispersion_real
_atom_type_scat_dispersion_imag
_atom_type_scat_source
C C 0.0181 0.0091 'International Tables Vol C Tables 4.2.6.8 and 6.1.1.4'
H H 0.0000 0.0000 'International Tables Vol C Tables 4.2.6.8 and 6.1.1.4'
N N 0.0311 0.0180 'International Tables Vol C Tables 4.2.6.8 and 6.1.1.4'
O O 0.0492 0.0322 'International Tables Vol C Tables 4.2.6.8 and 6.1.1.4'

loop_
_geom_angle_atom_site_label_1
_geom_angle_atom_site_label_2
_geom_angle_atom_site_label_3
_geom_angle
C1 O2 C3 117.55(12)
C7 N8 C17 121.05(13)
C7 N8 C9 113.24(13)
C9 N8 C17 123.47(13)
H26A C26 H26B 109.5
H26A C26 H26C 109.5
H26B C26 H26C 109.5
C23 C26 H26A 109.5
C23 C26 H26B 109.5
C23 C26 H26C 109.5
C26 C23 C22 111.05(14)
C26 C23 C24 106.14(15)
C26 C23 C25 107.54(15)
C24 C23 C22 111.82(14)
C25 C23 C22 110.61(14)
C25 C23 C24 109.50(14)
C17 C22 C23 124.52(14)
C21 C22 C23 120.57(15)
C21 C22 C17 114.91(16)
C22 C17 N8 122.89(15)
C18 C17 N8 114.40(15)
C18 C17 C22 122.64(15)
O15 C7 N8 124.69(15)
O15 C7 C1 128.15(15)
N8 C7 C1 107.15(13)
O2 C1 C7 112.33(13)
O2 C1 C6 118.27(13)
O2 C1 C10 114.94(13)
C7 C1 C6 113.28(13)
C7 C1 C10 105.36(13)
C10 C1 C6 90.11(12)
C1 C6 H6 111.4
C5 C6 C1 116.96(14)
C5 C6 H6 111.4
C5 C6 C11 114.90(13)
C11 C6 C1 89.02(12)
C11 C6 H6 111.4
O14 C5 C6 120.73(16)
O14 C5 C4 123.89(16)
C4 C5 C6 115.38(15)
C5 C4 H4A 109.4
C5 C4 H4B 109.4
C5 C4 C3 111.08(14)
H4A C4 H4B 108.0
C3 C4 H4A 109.4
C3 C4 H4B 109.4
H12A C12 H12B 109.5
H12A C12 H12C 109.5
H12B C12 H12C 109.5
C3 C12 H12A 109.5
C3 C12 H12B 109.5
C3 C12 H12C 109.5
O2 C3 C4 108.27(13)
O2 C3 C12 111.21(14)
O2 C3 C13 103.94(13)
C12 C3 C4 111.50(14)
C12 C3 C13 110.29(15)
C13 C3 C4 111.38(14)
C6 C11 H11A 113.6
C6 C11 H11B 113.6
H11A C11 H11B 110.9
C10 C11 C6 90.02(12)
C10 C11 H11A 113.6
C10 C11 H11B 113.6
C1 C10 C11 89.87(12)
C9 C10 C1 104.18(13)
C9 C10 C11 112.46(14)
C9 C10 C27 111.29(14)
C27 C10 C1 119.32(15)
C27 C10 C11 117.58(15)
O16 C9 N8 124.12(16)
O16 C9 C10 127.07(15)
N8 C9 C10 108.81(13)
C17 C18 H18 119.8
C19 C18 C17 120.36(17)
C19 C18 H18 119.8
C18 C19 H19 120.6
C20 C19 C18 118.77(17)
C20 C19 H19 120.6
C19 C20 H20 119.8
C19 C20 C21 120.36(16)
C21 C20 H20 119.8
C22 C21 H21 118.6
C20 C21 C22 122.84(17)
C20 C21 H21 118.6
C23 C24 H24A 109.5
C23 C24 H24B 109.5
C23 C24 H24C 109.5
H24A C24 H24B 109.5
H24A C24 H24C 109.5
H24B C24 H24C 109.5
C23 C25 H25A 109.5
C23 C25 H25B 109.5
C23 C25 H25C 109.5
H25A C25 H25B 109.5
H25A C25 H25C 109.5
H25B C25 H25C 109.5
C10 C27 H27A 109.5
C10 C27 H27B 109.5
C10 C27 H27C 109.5
H27A C27 H27B 109.5
H27A C27 H27C 109.5
H27B C27 H27C 109.5
C3 C13 H13A 109.5
C3 C13 H13B 109.5
C3 C13 H13C 109.5
H13A C13 H13B 109.5
H13A C13 H13C 109.5
H13B C13 H13C 109.5

loop_
_geom_bond_atom_site_label_1
_geom_bond_atom_site_label_2
_geom_bond_distance
O2 C1 1.399(2)
O2 C3 1.4572(19)
O14 C5 1.212(2)
O16 C9 1.207(2)
O15 C7 1.207(2)
N8 C17 1.447(2)
N8 C7 1.396(2)
N8 C9 1.403(2)
C26 H26A 0.9800
C26 H26B 0.9800
C26 H26C 0.9800
C26 C23 1.540(2)
C23 C22 1.543(2)
C23 C24 1.541(2)
C23 C25 1.541(2)
C22 C17 1.405(2)
C22 C21 1.400(2)
C17 C18 1.388(3)
C7 C1 1.525(2)
C1 C6 1.567(2)
C1 C10 1.553(2)
C6 H6 1.0000
C6 C5 1.509(2)
C6 C11 1.566(2)
C5 C4 1.501(3)
C4 H4A 0.9900
C4 H4B 0.9900
C4 C3 1.531(2)
C12 H12A 0.9800
C12 H12B 0.9800
C12 H12C 0.9800
C12 C3 1.519(2)
C3 C13 1.523(2)
C11 H11A 0.9900
C11 H11B 0.9900
C11 C10 1.557(2)
C10 C9 1.511(2)
C10 C27 1.513(3)
C18 H18 0.9500
C18 C19 1.382(3)
C19 H19 0.9500
C19 C20 1.379(3)
C20 H20 0.9500
C20 C21 1.387(3)
C21 H21 0.9500
C24 H24A 0.9800
C24 H24B 0.9800
C24 H24C 0.9800
C25 H25A 0.9800
C25 H25B 0.9800
C25 H25C 0.9800
C27 H27A 0.9800
C27 H27B 0.9800
C27 H27C 0.9800
C13 H13A 0.9800
C13 H13B 0.9800
C13 H13C 0.9800

loop_
_geom_torsion_atom_site_label_1
_geom_torsion_atom_site_label_2
_geom_torsion_atom_site_label_3
_geom_torsion_atom_site_label_4
_geom_torsion
O2 C1 C6 C5 6.4(2)
O2 C1 C6 C11 -111.20(14)
O2 C1 C10 C11 114.03(14)
O2 C1 C10 C9 -132.80(14)
O2 C1 C10 C27 -8.0(2)
O14 C5 C4 C3 -136.24(17)
O15 C7 C1 O2 -43.3(2)
O15 C7 C1 C6 94.0(2)
O15 C7 C1 C10 -169.11(17)
N8 C17 C18 C19 -175.29(15)
N8 C7 C1 O2 137.26(13)
N8 C7 C1 C6 -85.50(16)
N8 C7 C1 C10 11.42(17)
C26 C23 C22 C17 -168.77(16)
C26 C23 C22 C21 11.1(2)
C23 C22 C17 N8 -6.6(2)
C23 C22 C17 C18 176.50(15)
C23 C22 C21 C20 -177.85(15)
C22 C17 C18 C19 1.9(3)
C17 N8 C7 O15 6.7(2)
C17 N8 C7 C1 -173.76(14)
C17 N8 C9 O16 -11.9(3)
C17 N8 C9 C10 167.63(15)
C17 C22 C21 C20 2.0(2)
C17 C18 C19 C20 1.1(3)
C7 N8 C17 C22 -93.74(19)
C7 N8 C17 C18 83.43(18)
C7 N8 C9 O16 -174.93(15)
C7 N8 C9 C10 4.55(19)
C7 C1 C6 C5 -128.09(15)
C7 C1 C6 C11 114.28(14)
C7 C1 C10 C11 -121.75(13)
C7 C1 C10 C9 -8.58(16)
C7 C1 C10 C27 116.27(16)
C1 O2 C3 C4 56.42(18)
C1 O2 C3 C12 -66.40(18)
C1 O2 C3 C13 174.94(13)
C1 C6 C5 O14 164.54(15)
C1 C6 C5 C4 -15.2(2)
C1 C6 C11 C10 -7.46(12)
C1 C10 C9 O16 -177.55(17)
C1 C10 C9 N8 2.99(17)
C6 C1 C10 C11 -7.52(12)
C6 C1 C10 C9 105.65(13)
C6 C1 C10 C27 -129.50(16)
C6 C5 C4 C3 43.5(2)
C6 C11 C10 C1 7.52(12)
C6 C11 C10 C9 -97.79(14)
C6 C11 C10 C27 130.98(16)
C5 C6 C11 C10 -126.93(15)
C5 C4 C3 O2 -63.30(18)
C5 C4 C3 C12 59.34(19)
C5 C4 C3 C13 -176.98(15)
C3 O2 C1 C7 106.55(15)
C3 O2 C1 C6 -28.4(2)
C3 O2 C1 C10 -133.00(14)
C11 C6 C5 O14 -93.05(19)
C11 C6 C5 C4 87.17(18)
C11 C10 C9 O16 -81.7(2)
C11 C10 C9 N8 98.83(16)
C10 C1 C6 C5 125.10(15)
C10 C1 C6 C11 7.47(12)
C9 N8 C17 C22 104.45(19)
C9 N8 C17 C18 -78.4(2)
C9 N8 C7 O15 170.28(16)
C9 N8 C7 C1 -10.22(18)
C18 C19 C20 C21 -2.4(3)
C19 C20 C21 C22 0.8(3)
C21 C22 C17 N8 173.58(14)
C21 C22 C17 C18 -3.4(2)
C24 C23 C22 C17 -50.4(2)
C24 C23 C22 C21 129.45(16)
C25 C23 C22 C17 71.9(2)
C25 C23 C22 C21 -108.23(17)
C27 C10 C9 O16 52.6(2)
C27 C10 C9 N8 -126.85(15)

loop_
_twin_individual_id
_twin_individual_mass_fraction_refined
1 0.40(19)
2 0.60(19)
